data_2021023
loop_
_publ_author_name
'Acosta Quintero, Lina M.'
'Burgos, Isidro'
'Palma, Alirio'
'Cobo, Justo'
'Glidewell, Christopher'

_publ_section_title
;
 A concise, efficient and versatile synthesis of amino-substituted
 benzo[<i>b</i>]pyrimido[5,4-<i>f</i>]azepines: synthesis and
 spectroscopic characterization, together with the molecular and
 supramolecular structures of three products and one intermediate
;
_journal_coeditor_code SK3682
_journal_issue 3
_journal_name_full 'Acta Crystallographica Section C'
_journal_page_first
;
;
_journal_paper_doi 10.1107/S2053229618002176
_journal_volume 74
_journal_year 2018
_chemical_formula_iupac 'C22 H24 N4'
_chemical_formula_moiety 'C22 H24 N4'
_chemical_formula_sum 'C22 H24 N4'
_chemical_formula_weight 344.45
_chemical_name_systematic
<i>N</i>,2,6,11-Tetramethyl-<i>N</i>-phenyl-6,11-dihydro-5<i>H</i>-benzo[<i>b</i>]pyrimido[5,4-<i>f</i>]azepin-4-amine
_space_group_crystal_system orthorhombic
_space_group_IT_number 61
_space_group_name_Hall '-P 2ac 2ab'
_space_group_name_H-M_alt 'P b c a'
_symmetry_space_group_name_Hall '-P 2ac 2ab'
_symmetry_space_group_name_H-M 'P b c a'
_atom_sites_solution_hydrogens geom
_audit_creation_method SHELXL-2014
_cell_angle_alpha 90
_cell_angle_beta 90
_cell_angle_gamma 90
_cell_formula_units_Z 8
_cell_length_a 11.2020(19)
_cell_length_b 16.609(3)
_cell_length_c 19.850(6)
_cell_measurement_reflns_used 4234
_cell_measurement_temperature 120(2)
_cell_measurement_theta_max 27.509
_cell_measurement_theta_min 2.742
_cell_volume 3693.2(14)
_computing_cell_refinement
;
DIRAX/LSQ (Duisenberg, 1992)
;
_computing_data_collection
;
COLLECT (Bruker, 2008)
;
_computing_data_reduction
;
EvalCCD  (Duisenberg <i>et al.</i>,  2003)
;
_computing_molecular_graphics
;
PLATON (Spek, 2009)
;
_computing_publication_material
;
SHELXL2014 (Sheldrick, 2015) and PLATON (Spek, 2009)
;
_computing_structure_refinement
;
SHELXL2014 (Sheldrick, 2015)
;
_computing_structure_solution
;
SIR92 (Altomare <i>et al.</i>,  1994)
;
_diffrn_ambient_temperature 120(2)
_diffrn_detector_area_resol_mean 9
_diffrn_measured_fraction_theta_full 0.997
_diffrn_measured_fraction_theta_max 0.998
_diffrn_measurement_device_type 'Bruker--Nonius KappaCCD'
_diffrn_measurement_method '\f and \w scans'
_diffrn_radiation_monochromator 'horizonally mounted graphite crystal'
_diffrn_radiation_type MoK\a
_diffrn_radiation_wavelength 0.71073
_diffrn_reflns_av_R_equivalents 0.1208
_diffrn_reflns_limit_h_max 13
_diffrn_reflns_limit_h_min -13
_diffrn_reflns_limit_k_max 20
_diffrn_reflns_limit_k_min -20
_diffrn_reflns_limit_l_max 24
_diffrn_reflns_limit_l_min -24
_diffrn_reflns_number 34307
_diffrn_reflns_theta_full 25.242
_diffrn_reflns_theta_max 26.048
_diffrn_reflns_theta_min 3.638
_diffrn_standards_decay_% 0
_diffrn_standards_interval_count 0
_diffrn_standards_interval_time 0
_diffrn_standards_number 0
_exptl_absorpt_coefficient_mu 0.075
_exptl_absorpt_correction_T_max 0.988
_exptl_absorpt_correction_T_min 0.881
_exptl_absorpt_correction_type multi-scan
_exptl_absorpt_process_details
;
(SADABS2008; Bruker, 2008)
;
_exptl_crystal_colour colourless
_exptl_crystal_density_diffrn 1.239
_exptl_crystal_description block
_exptl_crystal_F_000 1472
_exptl_crystal_size_max 0.320
_exptl_crystal_size_mid 0.160
_exptl_crystal_size_min 0.160
_refine_diff_density_max 0.235
_refine_diff_density_min -0.240
_refine_ls_extinction_coef 0.0053(3)
_refine_ls_extinction_expression Fc^*^=kFc[1+0.001xFc^2^\l^3^/sin(2\q)]^-1/4^
_refine_ls_extinction_method
;
SHELXL2014 (Sheldrick, 2015)
;
_refine_ls_goodness_of_fit_ref 1.087
_refine_ls_hydrogen_treatment constr
_refine_ls_matrix_type full
_refine_ls_number_parameters 240
_refine_ls_number_reflns 3635
_refine_ls_number_restraints 0
_refine_ls_restrained_S_all 1.087
_refine_ls_R_factor_all 0.1139
_refine_ls_R_factor_gt 0.0564
_refine_ls_shift/su_max 0.000
_refine_ls_shift/su_mean 0.000
_refine_ls_structure_factor_coef Fsqd
_refine_ls_weighting_details 'w=1/[\s^2^(Fo^2^)+(0.0151P)^2^+4.0628P] where P=(Fo^2^+2Fc^2^)/3'
_refine_ls_weighting_scheme calc
_refine_ls_wR_factor_gt 0.0897
_refine_ls_wR_factor_ref 0.1094
_reflns_number_gt 2278
_reflns_number_total 3635
_reflns_threshold_expression 'I > 2\s(I)'
_cod_data_source_file sk3682sup1.cif
_cod_data_source_block III
_cod_database_code 2021023
_shelx_space_group_comment
;
The symmetry employed for this shelxl refinement is uniquely defined
by the following loop, which should always be used as a source of
symmetry information in preference to the above space-group names.
They are only intended as comments.
;
_shelx_estimated_absorpt_t_min 0.976
_shelx_estimated_absorpt_t_max 0.988
_shelxl_version_number 2.014

loop_
_space_group_symop_operation_xyz
'x, y, z'
'-x+1/2, -y, z+1/2'
'x+1/2, -y+1/2, -z'
'-x, y+1/2, -z+1/2'
'-x, -y, -z'
'x-1/2, y, -z-1/2'
'-x-1/2, y-1/2, z'
'x, -y-1/2, z-1/2'

loop_
_atom_site_type_symbol
_atom_site_label
_atom_site_fract_x
_atom_site_fract_y
_atom_site_fract_z
_atom_site_U_iso_or_equiv
_atom_site_adp_type
_atom_site_calc_flag
_atom_site_occupancy
N N1 0.28278(17) 0.28956(12) 0.36310(10) 0.0197(5) Uani d 1
C C2 0.3141(2) 0.35742(14) 0.39407(12) 0.0200(5) Uani d 1
N N3 0.41965(18) 0.37266(11) 0.42248(10) 0.0207(5) Uani d 1
C C4 0.5006(2) 0.31252(14) 0.41939(11) 0.0175(5) Uani d 1
C C4A 0.4779(2) 0.23681(14) 0.39019(12) 0.0176(5) Uani d 1
C C5 0.5661(2) 0.16913(14) 0.40057(12) 0.0204(5) Uani d 1
H H5A 0.6051 0.1768 0.4449 0.025 Uiso calc 1
H H5B 0.6289 0.1735 0.3657 0.025 Uiso calc 1
C C6 0.5142(2) 0.08315(14) 0.39807(12) 0.0216(6) Uani d 1
H H6 0.4385 0.0826 0.4248 0.026 Uiso calc 1
C C6A 0.4842(2) 0.06217(14) 0.32603(12) 0.0195(5) Uani d 1
C C7 0.5444(2) 0.00169(14) 0.29046(13) 0.0245(6) Uani d 1
H H7 0.6070 -0.0270 0.3120 0.029 Uiso calc 1
C C8 0.5145(2) -0.01719(16) 0.22470(13) 0.0289(6) Uani d 1
H H8 0.5550 -0.0594 0.2019 0.035 Uiso calc 1
C C9 0.4259(2) 0.02527(16) 0.19239(14) 0.0294(6) Uani d 1
H H9 0.4060 0.0129 0.1470 0.035 Uiso calc 1
C C10 0.3658(2) 0.08607(15) 0.22599(12) 0.0254(6) Uani d 1
H H10 0.3054 0.1158 0.2034 0.030 Uiso calc 1
C C10A 0.3934(2) 0.10388(13) 0.29288(12) 0.0201(5) Uani d 1
N N11 0.32113(17) 0.16129(12) 0.32803(10) 0.0211(5) Uani d 1
C C11A 0.3645(2) 0.22941(13) 0.36037(12) 0.0180(5) Uani d 1
C C21 0.2240(2) 0.42414(16) 0.39324(14) 0.0303(6) Uani d 1
H H21A 0.1465 0.4034 0.4081 0.046 Uiso calc 1
H H21B 0.2168 0.4455 0.3474 0.046 Uiso calc 1
H H21C 0.2500 0.4672 0.4237 0.046 Uiso calc 1
N N41 0.60941(18) 0.32791(12) 0.45169(10) 0.0208(5) Uani d 1
C C41 0.7186(2) 0.31411(14) 0.41603(12) 0.0195(5) Uani d 1
C C42 0.7251(2) 0.32332(14) 0.34628(12) 0.0196(5) Uani d 1
H H42 0.6560 0.3381 0.3214 0.024 Uiso calc 1
C C43 0.8328(2) 0.31091(14) 0.31324(13) 0.0237(6) Uani d 1
H H43 0.8365 0.3164 0.2656 0.028 Uiso calc 1
C C44 0.9345(2) 0.29072(15) 0.34879(14) 0.0277(6) Uani d 1
H H44 1.0082 0.2833 0.3259 0.033 Uiso calc 1
C C45 0.9283(2) 0.28141(15) 0.41784(14) 0.0276(6) Uani d 1
H H45 0.9981 0.2679 0.4426 0.033 Uiso calc 1
C C46 0.8210(2) 0.29173(15) 0.45120(13) 0.0249(6) Uani d 1
H H46 0.8170 0.2835 0.4985 0.030 Uiso calc 1
C C47 0.6128(2) 0.39612(15) 0.49882(13) 0.0269(6) Uani d 1
H H47A 0.5426 0.3942 0.5282 0.040 Uiso calc 1
H H47B 0.6127 0.4467 0.4734 0.040 Uiso calc 1
H H47C 0.6854 0.3929 0.5262 0.040 Uiso calc 1
C C61 0.6014(2) 0.02508(16) 0.43093(14) 0.0323(7) Uani d 1
H H61A 0.6793 0.0293 0.4087 0.048 Uiso calc 1
H H61B 0.5713 -0.0301 0.4265 0.048 Uiso calc 1
H H61C 0.6100 0.0386 0.4787 0.048 Uiso calc 1
C C111 0.1928(2) 0.15959(16) 0.31141(14) 0.0276(6) Uani d 1
H H11A 0.1771 0.1964 0.2739 0.041 Uiso calc 1
H H11B 0.1464 0.1764 0.3508 0.041 Uiso calc 1
H H11C 0.1697 0.1048 0.2985 0.041 Uiso calc 1

loop_
_atom_site_aniso_label
_atom_site_aniso_U_11
_atom_site_aniso_U_22
_atom_site_aniso_U_33
_atom_site_aniso_U_12
_atom_site_aniso_U_13
_atom_site_aniso_U_23
N1 0.0207(11) 0.0192(11) 0.0193(11) 0.0020(9) 0.0026(8) -0.0010(9)
C2 0.0210(13) 0.0231(14) 0.0158(12) 0.0023(10) 0.0038(10) 0.0008(10)
N3 0.0250(12) 0.0178(10) 0.0193(11) 0.0021(9) 0.0044(9) 0.0006(9)
C4 0.0181(12) 0.0213(13) 0.0130(12) -0.0007(10) 0.0015(10) 0.0023(10)
C4A 0.0201(12) 0.0180(12) 0.0146(12) 0.0004(10) 0.0045(10) 0.0008(10)
C5 0.0204(12) 0.0190(13) 0.0219(13) 0.0013(10) -0.0024(10) -0.0008(10)
C6 0.0232(13) 0.0186(13) 0.0230(14) 0.0005(11) -0.0017(11) -0.0001(10)
C6A 0.0208(13) 0.0138(12) 0.0239(13) -0.0042(10) 0.0051(10) 0.0007(10)
C7 0.0212(13) 0.0195(13) 0.0328(15) -0.0034(11) 0.0043(11) -0.0010(11)
C8 0.0278(15) 0.0242(14) 0.0347(16) -0.0027(12) 0.0071(12) -0.0118(12)
C9 0.0330(15) 0.0296(15) 0.0256(14) -0.0065(12) -0.0015(12) -0.0077(12)
C10 0.0260(14) 0.0228(14) 0.0273(14) -0.0029(11) -0.0033(11) -0.0031(11)
C10A 0.0206(13) 0.0149(12) 0.0249(14) -0.0045(10) 0.0029(11) -0.0025(10)
N11 0.0158(10) 0.0196(11) 0.0279(12) 0.0002(9) -0.0021(9) -0.0053(9)
C11A 0.0214(13) 0.0170(12) 0.0155(12) -0.0003(10) 0.0029(10) 0.0012(10)
C21 0.0262(15) 0.0293(15) 0.0356(16) 0.0060(12) 0.0014(12) -0.0063(13)
N41 0.0215(11) 0.0217(11) 0.0191(11) -0.0016(9) 0.0001(9) -0.0038(9)
C41 0.0222(13) 0.0139(12) 0.0224(13) -0.0019(10) -0.0024(10) -0.0005(10)
C42 0.0225(13) 0.0151(12) 0.0213(13) -0.0009(10) -0.0032(10) 0.0019(10)
C43 0.0279(14) 0.0207(13) 0.0225(14) -0.0018(11) 0.0041(11) -0.0018(11)
C44 0.0226(14) 0.0234(14) 0.0369(16) 0.0017(11) 0.0050(12) -0.0014(12)
C45 0.0211(14) 0.0246(14) 0.0372(16) 0.0008(11) -0.0061(12) 0.0033(12)
C46 0.0271(14) 0.0267(14) 0.0210(13) -0.0005(11) -0.0041(11) 0.0045(11)
C47 0.0315(15) 0.0257(14) 0.0234(14) -0.0021(12) -0.0035(12) -0.0085(11)
C61 0.0364(16) 0.0257(14) 0.0348(16) 0.0036(13) -0.0057(13) 0.0034(12)
C111 0.0182(13) 0.0283(15) 0.0365(16) -0.0006(11) -0.0054(12) -0.0055(12)

loop_
_atom_type_symbol
_atom_type_description
_atom_type_scat_dispersion_real
_atom_type_scat_dispersion_imag
_atom_type_scat_source
C C 0.0033 0.0016 'International Tables Vol C Tables 4.2.6.8 and 6.1.1.4'
H H 0.0000 0.0000 'International Tables Vol C Tables 4.2.6.8 and 6.1.1.4'
N N 0.0061 0.0033 'International Tables Vol C Tables 4.2.6.8 and 6.1.1.4'

loop_
_geom_angle_atom_site_label_1
_geom_angle_atom_site_label_2
_geom_angle_atom_site_label_3
_geom_angle
C2 N1 C11A 117.7(2)
N1 C2 N3 126.1(2)
N1 C2 C21 116.3(2)
N3 C2 C21 117.4(2)
C2 N3 C4 115.8(2)
N3 C4 N41 115.4(2)
N3 C4 C4A 123.9(2)
N41 C4 C4A 120.6(2)
C11A C4A C4 114.5(2)
C11A C4A C5 125.7(2)
C4 C4A C5 119.3(2)
C4A C5 C6 115.9(2)
C4A C5 H5A 108.3
C6 C5 H5A 108.3
C4A C5 H5B 108.3
C6 C5 H5B 108.3
H5A C5 H5B 107.4
C6A C6 C61 113.8(2)
C6A C6 C5 109.14(19)
C61 C6 C5 109.3(2)
C6A C6 H6 108.2
C61 C6 H6 108.2
C5 C6 H6 108.2
C10A C6A C7 118.0(2)
C10A C6A C6 119.6(2)
C7 C6A C6 122.4(2)
C8 C7 C6A 121.5(2)
C8 C7 H7 119.3
C6A C7 H7 119.3
C9 C8 C7 119.9(2)
C9 C8 H8 120.1
C7 C8 H8 120.1
C8 C9 C10 120.0(2)
C8 C9 H9 120.0
C10 C9 H9 120.0
C9 C10 C10A 120.3(2)
C9 C10 H10 119.8
C10A C10 H10 119.8
C10 C10A C6A 120.3(2)
C10 C10A N11 118.7(2)
C6A C10A N11 120.9(2)
C11A N11 C10A 124.76(19)
C11A N11 C111 117.37(19)
C10A N11 C111 115.40(19)
N1 C11A N11 112.5(2)
N1 C11A C4A 121.9(2)
N11 C11A C4A 125.5(2)
C2 C21 H21A 109.5
C2 C21 H21B 109.5
H21A C21 H21B 109.5
C2 C21 H21C 109.5
H21A C21 H21C 109.5
H21B C21 H21C 109.5
C4 N41 C41 119.20(18)
C4 N41 C47 117.0(2)
C41 N41 C47 114.6(2)
C46 C41 C42 118.9(2)
C46 C41 N41 119.9(2)
C42 C41 N41 121.2(2)
C43 C42 C41 119.9(2)
C43 C42 H42 120.1
C41 C42 H42 120.1
C44 C43 C42 120.7(2)
C44 C43 H43 119.6
C42 C43 H43 119.6
C45 C44 C43 119.5(2)
C45 C44 H44 120.3
C43 C44 H44 120.3
C44 C45 C46 120.3(2)
C44 C45 H45 119.8
C46 C45 H45 119.8
C45 C46 C41 120.6(2)
C45 C46 H46 119.7
C41 C46 H46 119.7
N41 C47 H47A 109.5
N41 C47 H47B 109.5
H47A C47 H47B 109.5
N41 C47 H47C 109.5
H47A C47 H47C 109.5
H47B C47 H47C 109.5
C6 C61 H61A 109.5
C6 C61 H61B 109.5
H61A C61 H61B 109.5
C6 C61 H61C 109.5
H61A C61 H61C 109.5
H61B C61 H61C 109.5
N11 C111 H11A 109.5
N11 C111 H11B 109.5
H11A C111 H11B 109.5
N11 C111 H11C 109.5
H11A C111 H11C 109.5
H11B C111 H11C 109.5

loop_
_geom_bond_atom_site_label_1
_geom_bond_atom_site_label_2
_geom_bond_distance
N1 C2 1.331(3)
N1 C11A 1.356(3)
C2 N3 1.334(3)
C2 C21 1.499(3)
N3 C4 1.351(3)
C4 N41 1.400(3)
C4 C4A 1.408(3)
C4A C11A 1.407(3)
C4A C5 1.511(3)
C5 C6 1.543(3)
C5 H5A 0.9900
C5 H5B 0.9900
C6 C6A 1.510(3)
C6 C61 1.520(3)
C6 H6 1.0000
C6A C10A 1.396(3)
C6A C7 1.400(3)
C7 C8 1.384(4)
C7 H7 0.9500
C8 C9 1.376(4)
C8 H8 0.9500
C9 C10 1.385(4)
C9 H9 0.9500
C10 C10A 1.395(3)
C10 H10 0.9500
C10A N11 1.432(3)
N11 C11A 1.388(3)
N11 C111 1.475(3)
C21 H21A 0.9800
C21 H21B 0.9800
C21 H21C 0.9800
N41 C41 1.432(3)
N41 C47 1.470(3)
C41 C46 1.393(3)
C41 C42 1.395(3)
C42 C43 1.388(3)
C42 H42 0.9500
C43 C44 1.382(4)
C43 H43 0.9500
C44 C45 1.381(4)
C44 H44 0.9500
C45 C46 1.383(4)
C45 H45 0.9500
C46 H46 0.9500
C47 H47A 0.9800
C47 H47B 0.9800
C47 H47C 0.9800
C61 H61A 0.9800
C61 H61B 0.9800
C61 H61C 0.9800
C111 H11A 0.9800
C111 H11B 0.9800
C111 H11C 0.9800

loop_
_geom_hbond_atom_site_label_D
_geom_hbond_atom_site_label_H
_geom_hbond_atom_site_label_A
_geom_hbond_site_symmetry_A
_geom_hbond_distance_DH
_geom_hbond_distance_HA
_geom_hbond_distance_DA
_geom_hbond_angle_DHA
_geom_hbond_publ_flag
C46 H46 Cg1 3_556 0.95 2.72 3.564(3) 148 no

loop_
_geom_torsion_atom_site_label_1
_geom_torsion_atom_site_label_2
_geom_torsion_atom_site_label_3
_geom_torsion_atom_site_label_4
_geom_torsion
C11A N1 C2 N3 0.7(4)
C11A N1 C2 C21 177.1(2)
N1 C2 N3 C4 -0.5(4)
C21 C2 N3 C4 -176.9(2)
C2 N3 C4 N41 -177.6(2)
C2 N3 C4 C4A -1.7(3)
N3 C4 C4A C11A 3.4(3)
N41 C4 C4A C11A 179.1(2)
N3 C4 C4A C5 -168.9(2)
N41 C4 C4A C5 6.7(3)
C11A C4A C5 C6 -19.2(3)
C4 C4A C5 C6 152.3(2)
C4A C5 C6 C6A 73.1(3)
C4A C5 C6 C61 -161.9(2)
C61 C6 C6A C10A 171.4(2)
C5 C6 C6A C10A -66.2(3)
C61 C6 C6A C7 -8.5(3)
C5 C6 C6A C7 113.9(2)
C10A C6A C7 C8 -0.7(3)
C6 C6A C7 C8 179.2(2)
C6A C7 C8 C9 1.6(4)
C7 C8 C9 C10 -0.8(4)
C8 C9 C10 C10A -0.9(4)
C9 C10 C10A C6A 1.9(4)
C9 C10 C10A N11 -173.6(2)
C7 C6A C10A C10 -1.1(3)
C6 C6A C10A C10 179.0(2)
C7 C6A C10A N11 174.3(2)
C6 C6A C10A N11 -5.6(3)
C10 C10A N11 C11A -125.3(2)
C6A C10A N11 C11A 59.2(3)
C10 C10A N11 C111 36.3(3)
C6A C10A N11 C111 -139.1(2)
C2 N1 C11A N11 178.9(2)
C2 N1 C11A C4A 1.3(3)
C10A N11 C11A N1 152.5(2)
C111 N11 C11A N1 -8.8(3)
C10A N11 C11A C4A -30.0(4)
C111 N11 C11A C4A 168.7(2)
C4 C4A C11A N1 -3.2(3)
C5 C4A C11A N1 168.6(2)
C4 C4A C11A N11 179.5(2)
C5 C4A C11A N11 -8.7(4)
N3 C4 N41 C41 -129.9(2)
C4A C4 N41 C41 54.1(3)
N3 C4 N41 C47 15.3(3)
C4A C4 N41 C47 -160.8(2)
C4 N41 C41 C46 -149.8(2)
C47 N41 C41 C46 64.3(3)
C4 N41 C41 C42 30.8(3)
C47 N41 C41 C42 -115.1(2)
C46 C41 C42 C43 -0.6(4)
N41 C41 C42 C43 178.9(2)
C41 C42 C43 C44 -1.1(4)
C42 C43 C44 C45 1.2(4)
C43 C44 C45 C46 0.4(4)
C44 C45 C46 C41 -2.0(4)
C42 C41 C46 C45 2.1(4)
N41 C41 C46 C45 -177.3(2)

_cod_database_fobs_code 2021023
